data_1526574
loop_
_publ_author_name
'Schoen, J.C.'
'Wevers, M.A.C.'
'Jansen, M.'

_publ_section_title
;
 Investigation of the possible ternary nitrides in the system (Li3 N)/(Na3
 N)
;
_journal_name_full 'Solid State Sciences'
_journal_page_first 449
_journal_page_last 456
_journal_volume 2
_journal_year 2000
_chemical_formula_sum 'Li5 N2 Na'
_chemical_name_systematic 'Li5 Na N2'
_space_group_IT_number 123
_symmetry_space_group_name_Hall '-P 4 2'
_symmetry_space_group_name_H-M 'P 4/m m m'
_cell_angle_alpha 90
_cell_angle_beta 90
_cell_angle_gamma 90
_cell_formula_units_Z 1
_cell_length_a 3.965
_cell_length_b 3.965
_cell_length_c 5.504
_cell_volume 86.530
_citation_journal_id_ASTM SSSCFJ
_cod_data_source_file Schoen_SSSCFJ_2000_636.cif
_cod_data_source_block Li5N2Na1
_cod_original_cell_volume 86.52962
_cod_original_formula_sum 'Li5 N2 Na1'
_cod_database_code 1526574

loop_
_symmetry_equiv_pos_as_xyz
x,y,z
-y,x,z
-x,-y,z
y,-x,z
x,-y,-z
y,x,-z
-x,y,-z
-y,-x,-z
-x,-y,-z
y,-x,-z
x,y,-z
-y,x,-z
-x,y,z
-y,-x,z
x,-y,z
y,x,z

loop_
_atom_site_label
_atom_site_type_symbol
_atom_site_fract_x
_atom_site_fract_y
_atom_site_fract_z
_atom_site_occupancy
_atom_site_U_iso_or_equiv
N1 N-3 0.5 0.5 0 1 0.0
Li1 Li+1 0.5 0 0.25 1 0.0
N2 N-3 0 0 0.5 1 0.0
Li2 Li+1 0 0 0 1 0.0
Na1 Na+1 0.5 0.5 0.5 1 0.0
